data_1518794
loop_
_publ_author_name
'M. Angeles Alvareza'
'Inmaculada Amora'
'M. Esther Garciaa'
'Daniel Garcia-Vivoa'
'Miguel A. Ruiza'
'David Saeza'
'Hayrullo Hamidovb'
'John C. Jefferyb'

_publ_section_title
;
 Activity of Mo-Mo and Mo-P multiple bonds at the phosphinidene complex
 [Mo2Cp2{mu-P(2,4,6-C6H2tBu3)}(mu-CO)2] in reactions with isocyanides and
 phosphine ligands
;
_journal_name_full 'Inorganica Chimica Acta'
_journal_page_first 103
_journal_page_last 115
_journal_volume 424
_journal_year 2015
_chemical_compound_source 'synthesis as described'
_chemical_formula_moiety 'C35 H53 Mo2 O2 P3'
_chemical_formula_sum 'C35 H53 Mo2 O2 P3'
_chemical_formula_weight 790.56
_chemical_name_systematic
;
 ?
;
_space_group_IT_number 14
_symmetry_cell_setting monoclinic
_symmetry_Int_Tables_number 14
_symmetry_space_group_name_Hall '-P 2ybc'
_symmetry_space_group_name_H-M 'P 1 21/c 1'
_atom_sites_solution_hydrogens geom
_atom_sites_solution_primary direct
_atom_sites_solution_secondary difmap
_audit_conform_dict_location ftp://ftp.iucr.org/pub/cif_core.dic
_audit_conform_dict_name cif_core.dic
_audit_conform_dict_version 2.4
_audit_creation_method 'WinGX routine CIF_UPDATE'
_cell_angle_alpha 90
_cell_angle_beta 98.568(7)
_cell_angle_gamma 90
_cell_formula_units_Z 4
_cell_length_a 20.941(6)
_cell_length_b 11.484(3)
_cell_length_c 15.253(4)
_cell_measurement_reflns_used 997
_cell_measurement_temperature 120.0(1)
_cell_measurement_theta_max 26.335
_cell_measurement_theta_min 2.65
_cell_measurement_wavelength 0.71073
_cell_volume 3627.2(17)
_computing_cell_refinement 'Brucker Smart'
_computing_data_collection 'Brucker Smart'
_computing_data_reduction 'Brucker Smart'
_computing_molecular_graphics 'Ortep-3 for Windows (Farrugia, 1997)'
_computing_publication_material 'WinGX publication routines (Farrugia, 1999)'
_computing_structure_refinement 'SHELXL-97 (Sheldrick, 1997)'
_computing_structure_solution 'DIRDIF (1999)'
_diffrn_ambient_temperature 120(2)
_diffrn_measured_fraction_theta_full 0.994
_diffrn_measured_fraction_theta_max 0.994
_diffrn_measurement_device_type 'Smart-CCD-1000 BRUKER'
_diffrn_measurement_method 'omega scans'
_diffrn_radiation_probe x-ray
_diffrn_radiation_source 'fine-focus sealed tube'
_diffrn_radiation_type MoK\a
_diffrn_radiation_wavelength 0.71073
_diffrn_reflns_av_unetI/netI 0.0764
_diffrn_reflns_limit_h_max 25
_diffrn_reflns_limit_h_min -26
_diffrn_reflns_limit_k_max 14
_diffrn_reflns_limit_k_min 0
_diffrn_reflns_limit_l_max 19
_diffrn_reflns_limit_l_min 0
_diffrn_reflns_number 37950
_diffrn_reflns_theta_full 26.41
_diffrn_reflns_theta_max 26.41
_diffrn_reflns_theta_min 0.98
_exptl_absorpt_coefficient_mu 0.85
_exptl_absorpt_correction_T_max 1
_exptl_absorpt_correction_T_min 0.388304
_exptl_absorpt_correction_type multi-scan
_exptl_absorpt_process_details 'BRUKER Sadabs'
_exptl_crystal_colour green
_exptl_crystal_density_diffrn 1.448
_exptl_crystal_density_method 'not measured'
_exptl_crystal_description plate
_exptl_crystal_F_000 1632
_exptl_crystal_size_max 0.39
_exptl_crystal_size_mid 0.39
_exptl_crystal_size_min 0.07
_refine_diff_density_max 1.506
_refine_diff_density_min -1.575
_refine_diff_density_rms 0.254
_refine_ls_extinction_method none
_refine_ls_goodness_of_fit_ref 1.078
_refine_ls_hydrogen_treatment constr
_refine_ls_matrix_type full
_refine_ls_number_parameters 395
_refine_ls_number_reflns 13282
_refine_ls_number_restraints 0
_refine_ls_restrained_S_all 1.078
_refine_ls_R_factor_all 0.088
_refine_ls_R_factor_gt 0.0637
_refine_ls_shift/su_max 0.001
_refine_ls_shift/su_mean 0
_refine_ls_structure_factor_coef Fsqd
_refine_ls_weighting_details 'calc w=1/[\s^2^(Fo^2^)+(0.0847P)^2^+13.0187P] where P=(Fo^2^+2Fc^2^)/3'
_refine_ls_weighting_scheme calc
_refine_ls_wR_factor_gt 0.1858
_refine_ls_wR_factor_ref 0.1968
_reflns_number_gt 9635
_reflns_number_total 13282
_reflns_threshold_expression >2\s(I)
_cod_data_source_file ICA-2015-424-103-115-4.cif
_cod_data_source_block compound7
_cod_original_cell_volume 3626.9(18)
_cod_database_code 1518794

loop_
_symmetry_equiv_pos_as_xyz
'x, y, z'
'-x, y+1/2, -z+1/2'
'-x, -y, -z'
'x, -y-1/2, z-1/2'

loop_
_atom_site_label
_atom_site_type_symbol
_atom_site_fract_x
_atom_site_fract_y
_atom_site_fract_z
_atom_site_U_iso_or_equiv
_atom_site_adp_type
_atom_site_occupancy
_atom_site_symmetry_multiplicity
_atom_site_calc_flag
_atom_site_refinement_flags
Mo1 Mo 0.64577(3) 0.02629(4) 0.77497(4) 0.01313(14) Uani 1 1 d .
Mo2 Mo 0.68023(3) -0.20536(5) 0.67831(4) 0.01475(15) Uani 1 1 d .
P1 P 0.73829(8) -0.03556(14) 0.72785(11) 0.0133(4) Uani 1 1 d .
P2 P 0.58841(8) 0.11624(14) 0.64164(11) 0.0173(4) Uani 1 1 d .
P3 P 0.67582(9) 0.22890(14) 0.75983(11) 0.0169(4) Uani 1 1 d .
O1 O 0.5325(2) -0.1627(4) 0.6562(3) 0.0238(11) Uani 1 1 d .
O2 O 0.6601(2) -0.1577(4) 0.4771(3) 0.0265(12) Uani 1 1 d .
C1 C 0.5895(3) -0.1616(6) 0.6687(4) 0.0189(14) Uani 1 1 d .
C2 C 0.6690(3) -0.1678(5) 0.5536(4) 0.0173(14) Uani 1 1 d .
C3 C 0.6361(4) 0.2509(6) 0.6452(5) 0.0241(15) Uani 1 1 d .
H3A H 0.6094 0.3204 0.6383 0.029 Uiso 1 1 calc R
H3B H 0.6662 0.2512 0.6027 0.029 Uiso 1 1 calc R
C4 C 0.5058(3) 0.1599(7) 0.6477(5) 0.0272(16) Uani 1 1 d .
H4A H 0.4913 0.213 0.6003 0.041 Uiso 1 1 calc R
H4B H 0.504 0.1975 0.7036 0.041 Uiso 1 1 calc R
H4C H 0.4785 0.0924 0.6426 0.041 Uiso 1 1 calc R
C5 C 0.5799(3) 0.0671(6) 0.5267(4) 0.0224(15) Uani 1 1 d .
H5A H 0.5587 -0.0072 0.5214 0.034 Uiso 1 1 calc R
H5B H 0.6218 0.0602 0.5089 0.034 Uiso 1 1 calc R
H5C H 0.5546 0.1226 0.4892 0.034 Uiso 1 1 calc R
C6 C 0.7564(3) 0.2927(6) 0.7641(5) 0.0243(16) Uani 1 1 d .
H6A H 0.7525 0.3722 0.7447 0.036 Uiso 1 1 calc R
H6B H 0.7803 0.2495 0.7259 0.036 Uiso 1 1 calc R
H6C H 0.7787 0.2897 0.8238 0.036 Uiso 1 1 calc R
C7 C 0.6386(4) 0.3352(6) 0.8247(5) 0.0245(16) Uani 1 1 d .
H7A H 0.6507 0.4122 0.8091 0.037 Uiso 1 1 calc R
H7B H 0.653 0.3221 0.8866 0.037 Uiso 1 1 calc R
H7C H 0.5925 0.3274 0.8126 0.037 Uiso 1 1 calc R
C8 C 0.5545(3) -0.0268(6) 0.8332(4) 0.0186(14) Uani 1 1 d .
H8 H 0.5165 -0.0433 0.7954 0.022 Uiso 1 1 calc R
C9 C 0.6026(3) -0.1072(6) 0.8686(4) 0.0181(14) Uani 1 1 d .
H9 H 0.6011 -0.1872 0.8589 0.022 Uiso 1 1 calc R
C10 C 0.6528(3) -0.0474(6) 0.9205(4) 0.0197(15) Uani 1 1 d .
H10 H 0.6904 -0.0804 0.9503 0.024 Uiso 1 1 calc R
C11 C 0.6367(3) 0.0708(6) 0.9196(4) 0.0212(15) Uani 1 1 d .
H11 H 0.6618 0.1299 0.9487 0.025 Uiso 1 1 calc R
C12 C 0.5759(3) 0.0849(6) 0.8672(5) 0.0218(15) Uani 1 1 d .
H12 H 0.5535 0.1546 0.8565 0.026 Uiso 1 1 calc R
C13 C 0.6579(4) -0.3784(6) 0.7477(5) 0.0259(17) Uani 1 1 d .
H13 H 0.6188 -0.3858 0.7692 0.031 Uiso 1 1 calc R
C14 C 0.6686(4) -0.4057(5) 0.6594(5) 0.0243(16) Uani 1 1 d .
H14 H 0.6382 -0.4346 0.6139 0.029 Uiso 1 1 calc R
C15 C 0.7340(4) -0.3806(6) 0.6544(4) 0.0229(16) Uani 1 1 d .
H15 H 0.7544 -0.3892 0.6047 0.027 Uiso 1 1 calc R
C16 C 0.7630(4) -0.3400(6) 0.7387(5) 0.0244(16) Uani 1 1 d .
H16 H 0.8059 -0.3176 0.7541 0.029 Uiso 1 1 calc R
C17 C 0.7149(4) -0.3396(5) 0.7957(5) 0.0232(16) Uani 1 1 d .
H17 H 0.7209 -0.317 0.8549 0.028 Uiso 1 1 calc R
C18 C 0.8229(3) 0.0218(5) 0.7358(4) 0.0171(14) Uani 1 1 d .
C19 C 0.8585(3) 0.0475(5) 0.8202(4) 0.0152(13) Uani 1 1 d .
C20 C 0.9070(3) 0.1323(6) 0.8257(5) 0.0190(14) Uani 1 1 d .
H20 H 0.9279 0.1538 0.8815 0.023 Uiso 1 1 calc R
C21 C 0.9254(3) 0.1856(6) 0.7521(5) 0.0210(15) Uani 1 1 d .
C22 C 0.8982(3) 0.1433(6) 0.6705(5) 0.0199(15) Uani 1 1 d .
H22 H 0.9142 0.1701 0.6204 0.024 Uiso 1 1 calc R
C23 C 0.8481(3) 0.0624(6) 0.6591(4) 0.0178(14) Uani 1 1 d .
C24 C 0.8498(3) -0.0071(6) 0.9112(4) 0.0185(14) Uani 1 1 d .
C25 C 0.9160(3) -0.0250(6) 0.9692(5) 0.0263(17) Uani 1 1 d .
H25A H 0.9103 -0.0665 1.0221 0.04 Uiso 1 1 calc R
H25B H 0.9354 0.0494 0.9848 0.04 Uiso 1 1 calc R
H25C H 0.9436 -0.0691 0.9366 0.04 Uiso 1 1 calc R
C26 C 0.8095(4) 0.0759(6) 0.9603(5) 0.0232(16) Uani 1 1 d .
H26A H 0.767 0.0838 0.9271 0.035 Uiso 1 1 calc R
H26B H 0.83 0.1508 0.9666 0.035 Uiso 1 1 calc R
H26C H 0.8063 0.0448 1.0179 0.035 Uiso 1 1 calc R
C27 C 0.8192(3) -0.1287(6) 0.9033(5) 0.0212(15) Uani 1 1 d .
H27A H 0.8473 -0.1815 0.8786 0.032 Uiso 1 1 calc R
H27B H 0.7783 -0.1252 0.8654 0.032 Uiso 1 1 calc R
H27C H 0.8129 -0.1555 0.961 0.032 Uiso 1 1 calc R
C28 C 0.9754(3) 0.2851(6) 0.7591(5) 0.0234(16) Uani 1 1 d .
C29 C 1.0378(4) 0.2392(8) 0.7319(7) 0.050(3) Uani 1 1 d .
H29A H 1.0692 0.3006 0.7364 0.076 Uiso 1 1 calc R
H29B H 1.0295 0.2118 0.6718 0.076 Uiso 1 1 calc R
H29C H 1.054 0.1763 0.7703 0.076 Uiso 1 1 calc R
C30 C 0.9913(4) 0.3328(7) 0.8530(5) 0.040(2) Uani 1 1 d .
H30A H 1.0099 0.2721 0.892 0.06 Uiso 1 1 calc R
H30B H 0.9526 0.3607 0.8725 0.06 Uiso 1 1 calc R
H30C H 1.0216 0.3957 0.8538 0.06 Uiso 1 1 calc R
C31 C 0.9487(5) 0.3856(7) 0.6998(7) 0.056(3) Uani 1 1 d .
H31A H 0.9082 0.4103 0.7158 0.084 Uiso 1 1 calc R
H31B H 0.9424 0.3607 0.639 0.084 Uiso 1 1 calc R
H31C H 0.9787 0.4493 0.7071 0.084 Uiso 1 1 calc R
C32 C 0.8250(3) 0.0215(6) 0.5637(4) 0.0183(14) Uani 1 1 d .
C33 C 0.8250(3) -0.1134(6) 0.5593(5) 0.0210(15) Uani 1 1 d .
H33A H 0.8685 -0.1416 0.5726 0.031 Uiso 1 1 calc R
H33B H 0.8066 -0.1382 0.5008 0.031 Uiso 1 1 calc R
H33C H 0.7998 -0.144 0.6017 0.031 Uiso 1 1 calc R
C34 C 0.7577(3) 0.0708(6) 0.5298(5) 0.0214(15) Uani 1 1 d .
H34A H 0.728 0.0468 0.5685 0.032 Uiso 1 1 calc R
H34B H 0.7432 0.0422 0.471 0.032 Uiso 1 1 calc R
H34C H 0.7597 0.1543 0.5286 0.032 Uiso 1 1 calc R
C35 C 0.8691(4) 0.0603(6) 0.4971(5) 0.0265(16) Uani 1 1 d .
H35A H 0.8679 0.1436 0.4918 0.04 Uiso 1 1 calc R
H35B H 0.8544 0.0259 0.4403 0.04 Uiso 1 1 calc R
H35C H 0.9126 0.0357 0.5176 0.04 Uiso 1 1 calc R

loop_
_atom_site_aniso_label
_atom_site_aniso_U_11
_atom_site_aniso_U_22
_atom_site_aniso_U_33
_atom_site_aniso_U_23
_atom_site_aniso_U_13
_atom_site_aniso_U_12
Mo1 0.0162(3) 0.0084(3) 0.0148(3) 0.0009(2) 0.0020(2) -0.0003(2)
Mo2 0.0192(3) 0.0081(3) 0.0170(3) -0.0008(2) 0.0027(2) -0.0016(2)
P1 0.0165(9) 0.0081(8) 0.0148(8) 0.0006(6) 0.0005(7) -0.0010(6)
P2 0.0190(9) 0.0127(8) 0.0195(9) 0.0015(7) 0.0009(7) 0.0023(7)
P3 0.0207(9) 0.0095(8) 0.0204(9) 0.0012(6) 0.0026(7) -0.0010(7)
O1 0.019(3) 0.019(2) 0.032(3) -0.001(2) 0.000(2) -0.004(2)
O2 0.040(3) 0.020(3) 0.018(3) -0.005(2) 0.002(2) -0.002(2)
C1 0.024(4) 0.012(3) 0.020(3) 0.003(3) 0.002(3) -0.004(3)
C2 0.022(4) 0.010(3) 0.020(4) -0.007(3) 0.002(3) -0.002(3)
C3 0.032(4) 0.014(3) 0.025(4) 0.005(3) -0.001(3) -0.001(3)
C4 0.022(4) 0.031(4) 0.028(4) -0.001(3) 0.004(3) 0.013(3)
C5 0.019(4) 0.024(4) 0.023(4) -0.003(3) -0.001(3) 0.002(3)
C6 0.020(4) 0.015(4) 0.037(4) 0.003(3) 0.002(3) -0.004(3)
C7 0.027(4) 0.011(3) 0.037(4) -0.001(3) 0.008(3) -0.003(3)
C8 0.016(3) 0.019(4) 0.022(3) 0.002(3) 0.005(3) -0.002(3)
C9 0.021(4) 0.013(3) 0.022(3) 0.007(3) 0.010(3) 0.000(3)
C10 0.022(4) 0.022(4) 0.015(3) 0.003(3) 0.003(3) 0.000(3)
C11 0.029(4) 0.018(3) 0.017(3) 0.003(3) 0.004(3) -0.004(3)
C12 0.024(4) 0.017(4) 0.025(4) 0.002(3) 0.007(3) 0.004(3)
C13 0.031(4) 0.010(3) 0.040(4) 0.008(3) 0.015(3) 0.000(3)
C14 0.039(5) 0.006(3) 0.028(4) -0.002(3) 0.004(3) 0.000(3)
C15 0.041(5) 0.012(3) 0.017(3) 0.001(3) 0.008(3) 0.012(3)
C16 0.027(4) 0.010(3) 0.036(4) 0.004(3) 0.003(3) 0.009(3)
C17 0.046(5) 0.009(3) 0.015(3) 0.005(3) 0.007(3) 0.000(3)
C18 0.014(3) 0.010(3) 0.026(4) 0.002(3) 0.003(3) -0.001(2)
C19 0.016(3) 0.012(3) 0.017(3) 0.001(3) 0.002(3) 0.002(2)
C20 0.017(3) 0.016(3) 0.023(4) -0.002(3) 0.001(3) -0.002(3)
C21 0.016(3) 0.017(4) 0.031(4) -0.002(3) 0.003(3) -0.002(3)
C22 0.022(4) 0.016(3) 0.023(4) 0.006(3) 0.007(3) 0.002(3)
C23 0.018(4) 0.014(3) 0.020(3) 0.000(3) 0.000(3) 0.003(3)
C24 0.020(4) 0.017(3) 0.018(3) 0.001(3) 0.000(3) -0.002(3)
C25 0.024(4) 0.030(4) 0.024(4) 0.004(3) -0.002(3) -0.002(3)
C26 0.032(4) 0.017(4) 0.022(4) -0.001(3) 0.008(3) -0.002(3)
C27 0.025(4) 0.017(4) 0.022(4) 0.008(3) 0.003(3) 0.003(3)
C28 0.023(4) 0.021(4) 0.026(4) -0.003(3) 0.003(3) -0.009(3)
C29 0.036(5) 0.046(6) 0.075(7) -0.024(5) 0.026(5) -0.024(4)
C30 0.044(5) 0.038(5) 0.039(5) -0.011(4) 0.008(4) -0.021(4)
C31 0.075(7) 0.022(5) 0.063(7) 0.014(4) -0.015(5) -0.025(5)
C32 0.020(4) 0.013(3) 0.022(4) -0.002(3) 0.005(3) -0.002(3)
C33 0.020(4) 0.017(4) 0.028(4) -0.004(3) 0.009(3) 0.001(3)
C34 0.025(4) 0.015(3) 0.023(4) 0.005(3) 0.001(3) -0.004(3)
C35 0.034(4) 0.022(4) 0.025(4) -0.001(3) 0.008(3) 0.000(3)

loop_
_atom_type_symbol
_atom_type_description
_atom_type_scat_dispersion_real
_atom_type_scat_dispersion_imag
_atom_type_scat_source
C C 0.0033 0.0016 'International Tables Vol C Tables 4.2.6.8 and 6.1.1.4'
H H 0 0 'International Tables Vol C Tables 4.2.6.8 and 6.1.1.4'
Mo Mo -1.6832 0.6857 'International Tables Vol C Tables 4.2.6.8 and 6.1.1.4'
O O 0.0106 0.006 'International Tables Vol C Tables 4.2.6.8 and 6.1.1.4'
P P 0.1023 0.0942 'International Tables Vol C Tables 4.2.6.8 and 6.1.1.4'

loop_
_geom_angle_atom_site_label_1
_geom_angle_atom_site_label_2
_geom_angle_atom_site_label_3
_geom_angle
C12 Mo1 P1 160.38(18)
C12 Mo1 C11 35.8(2)
P1 Mo1 C11 124.59(18)
C12 Mo1 C8 36.3(2)
P1 Mo1 C8 146.26(17)
C11 Mo1 C8 59.8(2)
C12 Mo1 C10 58.7(2)
P1 Mo1 C10 104.38(18)
C11 Mo1 C10 34.9(2)
C8 Mo1 C10 58.8(2)
C12 Mo1 C9 58.7(2)
P1 Mo1 C9 114.08(17)
C11 Mo1 C9 58.1(2)
C8 Mo1 C9 35.2(2)
C10 Mo1 C9 34.4(2)
C12 Mo1 P3 88.58(18)
P1 Mo1 P3 91.38(6)
C11 Mo1 P3 86.45(17)
C8 Mo1 P3 122.07(17)
C10 Mo1 P3 116.87(17)
C9 Mo1 P3 143.69(17)
C12 Mo1 P2 96.21(18)
P1 Mo1 P2 101.88(6)
C11 Mo1 P2 127.33(18)
C8 Mo1 P2 95.75(17)
C10 Mo1 P2 153.19(18)
C9 Mo1 P2 126.48(17)
P3 Mo1 P2 67.46(6)
C12 Mo1 C1 109.0(2)
P1 Mo1 C1 83.29(15)
C11 Mo1 C1 128.9(2)
C8 Mo1 C1 73.9(2)
C10 Mo1 C1 103.1(2)
C9 Mo1 C1 71.9(2)
P3 Mo1 C1 139.70(14)
P2 Mo1 C1 74.63(14)
C12 Mo1 Mo2 138.20(17)
P1 Mo1 Mo2 47.91(4)
C11 Mo1 Mo2 133.50(17)
C8 Mo1 Mo2 102.47(17)
C10 Mo1 Mo2 98.61(17)
C9 Mo1 Mo2 82.59(17)
P3 Mo1 Mo2 132.67(5)
P2 Mo1 Mo2 94.91(5)
C1 Mo1 Mo2 37.25(14)
C2 Mo2 C1 83.9(3)
C2 Mo2 C14 96.0(3)
C1 Mo2 C14 99.3(3)
C2 Mo2 C13 129.4(3)
C1 Mo2 C13 89.7(3)
C14 Mo2 C13 35.8(2)
C2 Mo2 C15 91.7(2)
C1 Mo2 C15 133.6(3)
C14 Mo2 C15 35.1(2)
C13 Mo2 C15 58.4(3)
C2 Mo2 P1 96.43(19)
C1 Mo2 P1 105.1(2)
C14 Mo2 P1 153.57(19)
C13 Mo2 P1 133.4(2)
C15 Mo2 P1 121.24(19)
C2 Mo2 C17 149.4(3)
C1 Mo2 C17 114.0(3)
C14 Mo2 C17 58.0(2)
C13 Mo2 C17 33.9(2)
C15 Mo2 C17 57.8(2)
P1 Mo2 C17 102.02(17)
C2 Mo2 C16 119.8(3)
C1 Mo2 C16 146.5(3)
C14 Mo2 C16 57.8(3)
C13 Mo2 C16 57.3(3)
C15 Mo2 C16 34.6(2)
P1 Mo2 C16 95.81(19)
C17 Mo2 C16 34.6(2)
C2 Mo2 Mo1 105.51(18)
C1 Mo2 Mo1 62.16(19)
C14 Mo2 Mo1 149.18(18)
C13 Mo2 Mo1 115.35(19)
C15 Mo2 Mo1 158.78(17)
P1 Mo2 Mo1 45.71(5)
C17 Mo2 Mo1 104.88(17)
C16 Mo2 Mo1 124.20(18)
C18 P1 Mo1 135.2(2)
C18 P1 Mo2 138.3(2)
Mo1 P1 Mo2 86.37(6)
C4 P2 C5 100.2(3)
C4 P2 C3 106.5(3)
C5 P2 C3 105.3(3)
C4 P2 Mo1 115.5(3)
C5 P2 Mo1 129.6(2)
C3 P2 Mo1 97.7(2)
C7 P3 C6 100.3(3)
C7 P3 C3 104.8(3)
C6 P3 C3 105.3(3)
C7 P3 Mo1 116.9(2)
C6 P3 Mo1 129.0(2)
C3 P3 Mo1 97.8(2)
O1 C1 Mo2 163.8(5)
O1 C1 Mo1 115.0(5)
Mo2 C1 Mo1 80.6(2)
O2 C2 Mo2 172.5(5)
P2 C3 P3 94.6(3)
P2 C3 H3A 112.8
P3 C3 H3A 112.8
P2 C3 H3B 112.8
P3 C3 H3B 112.8
H3A C3 H3B 110.3
P2 C4 H4A 109.5
P2 C4 H4B 109.5
H4A C4 H4B 109.5
P2 C4 H4C 109.5
H4A C4 H4C 109.5
H4B C4 H4C 109.5
P2 C5 H5A 109.5
P2 C5 H5B 109.5
H5A C5 H5B 109.5
P2 C5 H5C 109.5
H5A C5 H5C 109.5
H5B C5 H5C 109.5
P3 C6 H6A 109.5
P3 C6 H6B 109.5
H6A C6 H6B 109.5
P3 C6 H6C 109.5
H6A C6 H6C 109.5
H6B C6 H6C 109.5
P3 C7 H7A 109.5
P3 C7 H7B 109.5
H7A C7 H7B 109.5
P3 C7 H7C 109.5
H7A C7 H7C 109.5
H7B C7 H7C 109.5
C9 C8 C12 106.3(6)
C9 C8 Mo1 74.7(4)
C12 C8 Mo1 70.7(4)
C9 C8 H8 126.8
C12 C8 H8 126.8
Mo1 C8 H8 119.7
C10 C9 C8 109.1(6)
C10 C9 Mo1 72.5(4)
C8 C9 Mo1 70.2(4)
C10 C9 H9 125.4
C8 C9 H9 125.4
Mo1 C9 H9 123.5
C11 C10 C9 108.2(6)
C11 C10 Mo1 70.3(4)
C9 C10 Mo1 73.0(4)
C11 C10 H10 125.9
C9 C10 H10 125.9
Mo1 C10 H10 122.5
C10 C11 C12 108.2(6)
C10 C11 Mo1 74.8(4)
C12 C11 Mo1 71.2(4)
C10 C11 H11 125.9
C12 C11 H11 125.9
Mo1 C11 H11 119.9
C11 C12 C8 108.1(6)
C11 C12 Mo1 73.0(4)
C8 C12 Mo1 72.9(4)
C11 C12 H12 126
C8 C12 H12 126
Mo1 C12 H12 120
C17 C13 C14 109.0(7)
C17 C13 Mo2 75.4(4)
C14 C13 Mo2 71.9(4)
C17 C13 H13 125.5
C14 C13 H13 125.5
Mo2 C13 H13 118.9
C15 C14 C13 107.1(6)
C15 C14 Mo2 73.7(4)
C13 C14 Mo2 72.3(4)
C15 C14 H14 126.5
C13 C14 H14 126.5
Mo2 C14 H14 119.5
C14 C15 C16 107.9(6)
C14 C15 Mo2 71.2(4)
C16 C15 Mo2 74.3(4)
C14 C15 H15 126.1
C16 C15 H15 126.1
Mo2 C15 H15 120.2
C15 C16 C17 107.9(7)
C15 C16 Mo2 71.1(4)
C17 C16 Mo2 72.3(4)
C15 C16 H16 126
C17 C16 H16 126
Mo2 C16 H16 122.2
C13 C17 C16 108.1(6)
C13 C17 Mo2 70.7(4)
C16 C17 Mo2 73.1(4)
C13 C17 H17 126
C16 C17 H17 126
Mo2 C17 H17 122
C19 C18 C23 117.7(6)
C19 C18 P1 119.7(5)
C23 C18 P1 121.4(5)
C20 C19 C18 118.5(6)
C20 C19 C24 114.0(6)
C18 C19 C24 127.5(6)
C21 C20 C19 123.2(6)
C21 C20 H20 118.4
C19 C20 H20 118.4
C22 C21 C20 116.7(6)
C22 C21 C28 120.6(6)
C20 C21 C28 122.7(6)
C21 C22 C23 123.4(6)
C21 C22 H22 118.3
C23 C22 H22 118.3
C22 C23 C18 118.6(6)
C22 C23 C32 116.6(6)
C18 C23 C32 124.8(6)
C27 C24 C26 110.4(6)
C27 C24 C25 104.6(5)
C26 C24 C25 108.3(6)
C27 C24 C19 113.6(5)
C26 C24 C19 109.3(5)
C25 C24 C19 110.4(5)
C24 C25 H25A 109.5
C24 C25 H25B 109.5
H25A C25 H25B 109.5
C24 C25 H25C 109.5
H25A C25 H25C 109.5
H25B C25 H25C 109.5
C24 C26 H26A 109.5
C24 C26 H26B 109.5
H26A C26 H26B 109.5
C24 C26 H26C 109.5
H26A C26 H26C 109.5
H26B C26 H26C 109.5
C24 C27 H27A 109.5
C24 C27 H27B 109.5
H27A C27 H27B 109.5
C24 C27 H27C 109.5
H27A C27 H27C 109.5
H27B C27 H27C 109.5
C31 C28 C29 110.8(7)
C31 C28 C30 107.2(7)
C29 C28 C30 107.7(7)
C31 C28 C21 109.6(6)
C29 C28 C21 109.0(6)
C30 C28 C21 112.5(6)
C28 C29 H29A 109.5
C28 C29 H29B 109.5
H29A C29 H29B 109.5
C28 C29 H29C 109.5
H29A C29 H29C 109.5
H29B C29 H29C 109.5
C28 C30 H30A 109.5
C28 C30 H30B 109.5
H30A C30 H30B 109.5
C28 C30 H30C 109.5
H30A C30 H30C 109.5
H30B C30 H30C 109.5
C28 C31 H31A 109.5
C28 C31 H31B 109.5
H31A C31 H31B 109.5
C28 C31 H31C 109.5
H31A C31 H31C 109.5
H31B C31 H31C 109.5
C34 C32 C35 106.4(6)
C34 C32 C23 110.5(5)
C35 C32 C23 113.6(6)
C34 C32 C33 111.1(5)
C35 C32 C33 104.9(5)
C23 C32 C33 110.2(6)
C32 C33 H33A 109.5
C32 C33 H33B 109.5
H33A C33 H33B 109.5
C32 C33 H33C 109.5
H33A C33 H33C 109.5
H33B C33 H33C 109.5
C32 C34 H34A 109.5
C32 C34 H34B 109.5
H34A C34 H34B 109.5
C32 C34 H34C 109.5
H34A C34 H34C 109.5
H34B C34 H34C 109.5
C32 C35 H35A 109.5
C32 C35 H35B 109.5
H35A C35 H35B 109.5
C32 C35 H35C 109.5
H35A C35 H35C 109.5
H35B C35 H35C 109.5

loop_
_geom_bond_atom_site_label_1
_geom_bond_atom_site_label_2
_geom_bond_distance
Mo1 C12 2.278(7)
Mo1 P1 2.2781(19)
Mo1 C11 2.300(7)
Mo1 C8 2.306(7)
Mo1 C10 2.359(6)
Mo1 C9 2.365(6)
Mo1 P3 2.4303(18)
Mo1 P2 2.4326(18)
Mo1 C1 2.847(7)
Mo1 Mo2 3.1761(10)
Mo2 C2 1.931(7)
Mo2 C1 1.949(7)
Mo2 C14 2.327(6)
Mo2 C13 2.332(7)
Mo2 C15 2.360(6)
Mo2 P1 2.3618(17)
Mo2 C17 2.392(6)
Mo2 C16 2.402(7)
P1 C18 1.877(7)
P2 C4 1.817(7)
P2 C5 1.825(7)
P2 C3 1.837(7)
P3 C7 1.818(7)
P3 C6 1.832(7)
P3 C3 1.839(7)
O1 C1 1.180(8)
O2 C2 1.159(8)
C3 H3A 0.97
C3 H3B 0.97
C4 H4A 0.96
C4 H4B 0.96
C4 H4C 0.96
C5 H5A 0.96
C5 H5B 0.96
C5 H5C 0.96
C6 H6A 0.96
C6 H6B 0.96
C6 H6C 0.96
C7 H7A 0.96
C7 H7B 0.96
C7 H7C 0.96
C8 C9 1.412(9)
C8 C12 1.430(9)
C8 H8 0.93
C9 C10 1.398(9)
C9 H9 0.93
C10 C11 1.398(9)
C10 H10 0.93
C11 C12 1.408(10)
C11 H11 0.93
C12 H12 0.93
C13 C17 1.377(10)
C13 C14 1.433(10)
C13 H13 0.93
C14 C15 1.413(10)
C14 H14 0.93
C15 C16 1.416(10)
C15 H15 0.93
C16 C17 1.426(10)
C16 H16 0.93
C17 H17 0.93
C18 C19 1.420(9)
C18 C23 1.431(9)
C19 C20 1.401(9)
C19 C24 1.558(9)
C20 C21 1.383(9)
C20 H20 0.93
C21 C22 1.378(10)
C21 C28 1.541(9)
C22 C23 1.393(9)
C22 H22 0.93
C23 C32 1.538(9)
C24 C27 1.534(9)
C24 C26 1.539(9)
C24 C25 1.544(9)
C25 H25A 0.96
C25 H25B 0.96
C25 H25C 0.96
C26 H26A 0.96
C26 H26B 0.96
C26 H26C 0.96
C27 H27A 0.96
C27 H27B 0.96
C27 H27C 0.96
C28 C31 1.521(11)
C28 C29 1.523(11)
C28 C30 1.524(10)
C29 H29A 0.96
C29 H29B 0.96
C29 H29C 0.96
C30 H30A 0.96
C30 H30B 0.96
C30 H30C 0.96
C31 H31A 0.96
C31 H31B 0.96
C31 H31C 0.96
C32 C34 1.536(9)
C32 C35 1.537(9)
C32 C33 1.550(9)
C33 H33A 0.96
C33 H33B 0.96
C33 H33C 0.96
C34 H34A 0.96
C34 H34B 0.96
C34 H34C 0.96
C35 H35A 0.96
C35 H35B 0.96
C35 H35C 0.96
